data_7017159
loop_
_publ_author_name
'Barrett, Simon A.'
'Kilner, Colin A.'
'Halcrow, Malcolm A.'

_publ_section_title
;
 Spin-crossover in [Fe(3-bpp)(2)][BF(4)](2) in different solvents - A
 dramatic stabilisation of the low-spin state in water.
;
_journal_issue 45
_journal_name_full 'Dalton transactions (Cambridge, England : 2003)'
_journal_page_first 12021
_journal_page_last 12024
_journal_paper_doi 10.1039/c1dt10620a
_journal_volume 40
_journal_year 2011
_chemical_formula_moiety 'C22 H18 Fe N10, 2[B F4], 2[C H3 N O2], 2[C6 H14 O]'
_chemical_formula_sum 'C36 H52 B2 F8 Fe N12 O6'
_chemical_formula_weight 978.37
_chemical_name_systematic
;
Bis[2,6-di(pyrazol-3-yl)pyridine]iron(II) diterafluoroborate
dinitromethane bis(diisopropylether) solvate
;
_space_group_IT_number 14
_symmetry_cell_setting monoclinic
_symmetry_space_group_name_Hall '-P 2yn'
_symmetry_space_group_name_H-M 'P 1 21/n 1'
_atom_sites_solution_hydrogens geom
_atom_sites_solution_primary direct
_atom_sites_solution_secondary difmap
_audit_creation_method SHELXL-97
_cell_angle_alpha 90.00
_cell_angle_beta 102.22(3)
_cell_angle_gamma 90.00
_cell_formula_units_Z 4
_cell_length_a 13.035(3)
_cell_length_b 13.729(3)
_cell_length_c 26.943(5)
_cell_measurement_reflns_used 76956
_cell_measurement_temperature 150(2)
_cell_measurement_theta_max 28.60
_cell_measurement_theta_min 1.67
_cell_volume 4712.4(18)
_computing_cell_refinement 'APEX 2 software, Bruker Nonius 2004'
_computing_data_collection 'APEX 2 software, Bruker Nonius 2004'
_computing_data_reduction 'SAINT, Bruker Nonius 2004'
_computing_molecular_graphics 'XSEED (Barbour, 2001)'
_computing_publication_material 'local program'
_computing_structure_refinement 'SHELXL-97 (Sheldrick, 1997)'
_computing_structure_solution 'SHELXS-97 (Sheldrick, 1990)'
_diffrn_ambient_temperature 150(2)
_diffrn_detector_area_resol_mean '120 microns'
_diffrn_measured_fraction_theta_full 0.998
_diffrn_measured_fraction_theta_max 0.998
_diffrn_measurement_device_type 'Bruker X8 Apex diffractometer'
_diffrn_measurement_method 'Rotation images'
_diffrn_radiation_monochromator graphite
_diffrn_radiation_source 'rotating anode'
_diffrn_radiation_type MoK\a
_diffrn_radiation_wavelength 0.71073
_diffrn_reflns_av_R_equivalents 0.0482
_diffrn_reflns_av_sigmaI/netI 0.0377
_diffrn_reflns_limit_h_max 17
_diffrn_reflns_limit_h_min -17
_diffrn_reflns_limit_k_max 17
_diffrn_reflns_limit_k_min -18
_diffrn_reflns_limit_l_max 28
_diffrn_reflns_limit_l_min -36
_diffrn_reflns_number 76956
_diffrn_reflns_theta_full 28.60
_diffrn_reflns_theta_max 28.60
_diffrn_reflns_theta_min 1.67
_exptl_absorpt_coefficient_mu 0.407
_exptl_absorpt_correction_T_max 1.152
_exptl_absorpt_correction_T_min 0.761
_exptl_absorpt_correction_type multi-scan
_exptl_absorpt_process_details
;
Sheldrick, G. M. (2002). SADABS v. 2.03. University of
G/ottingen, Germany.
;
_exptl_crystal_colour orange
_exptl_crystal_density_diffrn 1.379
_exptl_crystal_density_method 'not measured'
_exptl_crystal_description fragment
_exptl_crystal_F_000 2032
_exptl_crystal_size_max 0.35
_exptl_crystal_size_mid 0.29
_exptl_crystal_size_min 0.22
_refine_diff_density_max 1.014
_refine_diff_density_min -0.680
_refine_diff_density_rms 0.075
_refine_ls_extinction_method none
_refine_ls_goodness_of_fit_ref 1.036
_refine_ls_hydrogen_treatment constr
_refine_ls_matrix_type full
_refine_ls_number_parameters 609
_refine_ls_number_reflns 12045
_refine_ls_number_restraints 42
_refine_ls_restrained_S_all 1.047
_refine_ls_R_factor_all 0.0815
_refine_ls_R_factor_gt 0.0566
_refine_ls_shift/su_max 0.026
_refine_ls_shift/su_mean 0.000
_refine_ls_structure_factor_coef Fsqd
_refine_ls_weighting_details 'calc w=1/[\s^2^(Fo^2^)+(0.0693P)^2^+6.5449P] where P=(Fo^2^+2Fc^2^)/3'
_refine_ls_weighting_scheme calc
_refine_ls_wR_factor_gt 0.1429
_refine_ls_wR_factor_ref 0.1593
_reflns_number_gt 9042
_reflns_number_total 12045
_reflns_threshold_expression >2sigma(I)
_cod_data_source_file c1dt10620a.txt
_cod_data_source_block mh363
_cod_original_cell_volume 4712.4(16)
_cod_original_sg_symbol_H-M 'P 21/n'
_cod_database_code 7017159

loop_
_symmetry_equiv_pos_as_xyz
'x, y, z'
'-x+1/2, y+1/2, -z+1/2'
'-x, -y, -z'
'x-1/2, -y-1/2, z-1/2'

loop_
_atom_site_label
_atom_site_type_symbol
_atom_site_fract_x
_atom_site_fract_y
_atom_site_fract_z
_atom_site_U_iso_or_equiv
_atom_site_adp_type
_atom_site_occupancy
_atom_site_symmetry_multiplicity
_atom_site_calc_flag
_atom_site_refinement_flags
_atom_site_disorder_assembly
_atom_site_disorder_group
Fe1 Fe 0.01005(2) 0.78989(2) 0.156983(12) 0.01776(9) Uani 1 1 d . . .
N2 N -0.06388(15) 0.88981(14) 0.11245(7) 0.0205(4) Uani 1 1 d . . .
C3 C -0.16978(18) 0.89829(18) 0.10629(9) 0.0220(5) Uani 1 1 d . . .
C4 C -0.2257(2) 0.96894(19) 0.07414(9) 0.0272(5) Uani 1 1 d . . .
H4 H -0.2995 0.9750 0.0703 0.033 Uiso 1 1 calc R . .
C5 C -0.1704(2) 1.0301(2) 0.04798(10) 0.0309(6) Uani 1 1 d . . .
H5 H -0.2069 1.0785 0.0258 0.037 Uiso 1 1 calc R . .
C6 C -0.0616(2) 1.02112(19) 0.05401(9) 0.0277(5) Uani 1 1 d . . .
H6 H -0.0237 1.0628 0.0362 0.033 Uiso 1 1 calc R . .
C7 C -0.00970(19) 0.94949(18) 0.08679(9) 0.0228(5) Uani 1 1 d . . .
C8 C -0.21008(18) 0.82713(17) 0.13752(9) 0.0210(4) Uani 1 1 d . . .
N9 N -0.13581(15) 0.76989(14) 0.16625(7) 0.0205(4) Uani 1 1 d . . .
N10 N -0.18801(16) 0.71071(15) 0.19248(8) 0.0240(4) Uani 1 1 d . . .
H10 H -0.1580 0.6660 0.2142 0.029 Uiso 1 1 calc R . .
C11 C -0.29250(19) 0.72900(19) 0.18103(10) 0.0282(5) Uani 1 1 d . . .
H11 H -0.3443 0.6965 0.1950 0.034 Uiso 1 1 calc R . .
C12 C -0.31070(19) 0.80295(19) 0.14563(10) 0.0262(5) Uani 1 1 d . . .
H12 H -0.3762 0.8313 0.1302 0.031 Uiso 1 1 calc R . .
C13 C 0.10215(19) 0.92568(18) 0.09890(9) 0.0235(5) Uani 1 1 d . . .
N14 N 0.12679(15) 0.84867(15) 0.13080(7) 0.0216(4) Uani 1 1 d . . .
N15 N 0.23137(15) 0.83642(16) 0.13691(8) 0.0252(4) Uani 1 1 d . . .
H15 H 0.2676 0.7908 0.1559 0.030 Uiso 1 1 calc R . .
C16 C 0.2735(2) 0.9035(2) 0.11001(10) 0.0296(5) Uani 1 1 d . . .
H16 H 0.3454 0.9088 0.1084 0.036 Uiso 1 1 calc R . .
C17 C 0.1930(2) 0.9626(2) 0.08542(10) 0.0285(5) Uani 1 1 d . . .
H17 H 0.1979 1.0166 0.0640 0.034 Uiso 1 1 calc R . .
N18 N 0.08455(14) 0.68672(15) 0.19886(7) 0.0208(4) Uani 1 1 d . . .
C19 C 0.09362(18) 0.59768(18) 0.17800(9) 0.0237(5) Uani 1 1 d . . .
C20 C 0.1478(2) 0.5222(2) 0.20689(11) 0.0310(6) Uani 1 1 d . . .
H20 H 0.1539 0.4601 0.1922 0.037 Uiso 1 1 calc R . .
C21 C 0.1925(2) 0.5399(2) 0.25769(11) 0.0344(6) Uani 1 1 d . . .
H21 H 0.2298 0.4894 0.2779 0.041 Uiso 1 1 calc R . .
C22 C 0.1832(2) 0.6309(2) 0.27917(10) 0.0307(6) Uani 1 1 d . . .
H22 H 0.2137 0.6431 0.3139 0.037 Uiso 1 1 calc R . .
C23 C 0.12792(18) 0.70396(19) 0.24849(9) 0.0241(5) Uani 1 1 d . . .
C24 C 0.03876(18) 0.59619(18) 0.12477(10) 0.0244(5) Uani 1 1 d . . .
N25 N -0.00607(15) 0.68239(15) 0.10787(7) 0.0229(4) Uani 1 1 d . . .
N26 N -0.05629(17) 0.66728(18) 0.05925(8) 0.0297(5) Uani 1 1 d . . .
H26 H -0.0924 0.7119 0.0395 0.036 Uiso 1 1 calc R . .
C27 C -0.0435(2) 0.5739(2) 0.04506(11) 0.0386(7) Uani 1 1 d . . .
H27 H -0.0714 0.5465 0.0126 0.046 Uiso 1 1 calc R . .
C28 C 0.0167(2) 0.5257(2) 0.08574(11) 0.0360(6) Uani 1 1 d . . .
H28 H 0.0387 0.4596 0.0873 0.043 Uiso 1 1 calc R . .
C29 C 0.10780(18) 0.80407(19) 0.26217(9) 0.0242(5) Uani 1 1 d . . .
N30 N 0.05395(15) 0.85862(15) 0.22336(7) 0.0217(4) Uani 1 1 d . . .
N31 N 0.04294(16) 0.94740(16) 0.24344(8) 0.0268(4) Uani 1 1 d . . .
H31 H 0.0107 0.9971 0.2262 0.032 Uiso 1 1 calc R . .
C32 C 0.0881(2) 0.9498(2) 0.29359(10) 0.0341(6) Uani 1 1 d . . .
H32 H 0.0901 1.0043 0.3155 0.041 Uiso 1 1 calc R . .
C33 C 0.1305(2) 0.8594(2) 0.30727(10) 0.0328(6) Uani 1 1 d . . .
H33 H 0.1671 0.8389 0.3399 0.039 Uiso 1 1 calc R . .
B34 B 0.4420(3) 0.7356(3) 0.21444(14) 0.0403(8) Uani 1 1 d . . .
F35 F 0.34025(13) 0.69661(14) 0.20134(8) 0.0482(5) Uani 1 1 d . . .
F36 F 0.46248(15) 0.78301(17) 0.17253(9) 0.0655(7) Uani 1 1 d . . .
F37 F 0.51108(14) 0.65903(18) 0.22894(10) 0.0685(7) Uani 1 1 d . . .
F38 F 0.4466(4) 0.7994(2) 0.25364(13) 0.1275(14) Uani 1 1 d . . .
B39A B -0.1870(11) 0.7515(10) -0.0549(5) 0.044(6) Uiso 0.40 1 d PD A 1
F40A F -0.1669(7) 0.6576(6) -0.0644(3) 0.092(2) Uiso 0.40 1 d PD A 1
F41A F -0.2138(5) 0.7573(6) -0.0061(2) 0.0754(17) Uiso 0.40 1 d PD A 1
F42A F -0.0979(6) 0.8059(6) -0.0432(3) 0.097(2) Uiso 0.40 1 d PD A 1
F43A F -0.2628(6) 0.7976(4) -0.0923(2) 0.0375(15) Uiso 0.40 1 d PD A 1
B39B B -0.1955(11) 0.7421(10) -0.0572(5) 0.032(11) Uiso 0.40 1 d PD B 2
F40B F -0.1027(5) 0.6939(5) -0.0625(2) 0.0673(16) Uiso 0.40 1 d PD B 2
F41B F -0.1711(4) 0.8006(4) -0.01266(18) 0.0439(11) Uiso 0.40 1 d PD B 2
F42B F -0.2659(6) 0.6736(5) -0.0504(3) 0.089(2) Uiso 0.40 1 d PD B 2
F43B F -0.2236(5) 0.8010(4) -0.0987(2) 0.0512(15) Uiso 0.40 1 d PD B 2
B39C B -0.1995(14) 0.7452(14) -0.0567(7) 0.04(2) Uiso 0.20 1 d PD C 3
F40C F -0.1503(7) 0.6817(7) -0.0849(4) 0.040(2) Uiso 0.20 1 d PD C 3
F41C F -0.1276(6) 0.8078(5) -0.0236(3) 0.0223(14) Uiso 0.20 1 d PD C 3
F42C F -0.2453(6) 0.6933(6) -0.0236(3) 0.0352(18) Uiso 0.20 1 d PD C 3
F43C F -0.2834(10) 0.7948(10) -0.0856(5) 0.056(5) Uiso 0.20 1 d PD C 3
C44 C 0.2883(4) 0.1884(4) 0.4877(2) 0.0807(14) Uani 1 1 d . . .
H44A H 0.3267 0.1844 0.5231 0.121 Uiso 1 1 calc R . .
H44B H 0.2473 0.2487 0.4827 0.121 Uiso 1 1 calc R . .
H44C H 0.3382 0.1879 0.4652 0.121 Uiso 1 1 calc R . .
C45 C 0.1597(5) 0.1033(5) 0.42019(18) 0.111(2) Uani 1 1 d . . .
H45A H 0.1198 0.1640 0.4126 0.166 Uiso 1 1 calc R . .
H45B H 0.1116 0.0477 0.4134 0.166 Uiso 1 1 calc R . .
H45C H 0.2115 0.0987 0.3987 0.166 Uiso 1 1 calc R . .
C46 C 0.2158(3) 0.1026(3) 0.47585(16) 0.0615(10) Uani 1 1 d . . .
H46 H 0.2579 0.0414 0.4829 0.074 Uiso 1 1 calc R . .
O47 O 0.1351(2) 0.1015(2) 0.50478(9) 0.0579(7) Uani 1 1 d . . .
C48 C 0.1653(3) 0.0557(3) 0.55403(13) 0.0597(10) Uani 1 1 d . . .
H48 H 0.2397 0.0728 0.5697 0.072 Uiso 1 1 calc R . .
C49 C 0.0930(5) 0.0982(4) 0.58573(16) 0.0849(15) Uani 1 1 d . . .
H49A H 0.0203 0.0806 0.5706 0.127 Uiso 1 1 calc R . .
H49B H 0.1001 0.1693 0.5868 0.127 Uiso 1 1 calc R . .
H49C H 0.1120 0.0721 0.6203 0.127 Uiso 1 1 calc R . .
C50 C 0.1539(4) -0.0537(3) 0.55004(18) 0.0710(12) Uani 1 1 d . . .
H50A H 0.1958 -0.0786 0.5266 0.106 Uiso 1 1 calc R . .
H50B H 0.0800 -0.0705 0.5373 0.106 Uiso 1 1 calc R . .
H50C H 0.1786 -0.0830 0.5836 0.106 Uiso 1 1 calc R . .
C51 C -0.1433(3) 0.4515(2) 0.19166(12) 0.0423(7) Uani 1 1 d . . .
H51A H -0.1736 0.5042 0.1687 0.063 Uiso 1 1 calc R . .
H51B H -0.1704 0.3888 0.1771 0.063 Uiso 1 1 calc R . .
H51C H -0.0667 0.4524 0.1963 0.063 Uiso 1 1 calc R . .
C52 C -0.1734(2) 0.46531(19) 0.24264(10) 0.0295(5) Uani 1 1 d . . .
H52 H -0.1372 0.4147 0.2668 0.035 Uiso 1 1 calc R . .
C53 C -0.2916(2) 0.4573(2) 0.23868(12) 0.0400(7) Uani 1 1 d . . .
H53A H -0.3078 0.4697 0.2720 0.060 Uiso 1 1 calc R . .
H53B H -0.3151 0.3916 0.2273 0.060 Uiso 1 1 calc R . .
H53C H -0.3278 0.5052 0.2142 0.060 Uiso 1 1 calc R . .
O54 O -0.13538(15) 0.56098(13) 0.26103(7) 0.0294(4) Uani 1 1 d . . .
C55 C -0.0215(2) 0.5356(3) 0.34440(11) 0.0441(7) Uani 1 1 d . . .
H55A H -0.0133 0.4680 0.3342 0.066 Uiso 1 1 calc R . .
H55B H -0.0198 0.5380 0.3809 0.066 Uiso 1 1 calc R . .
H55C H 0.0358 0.5752 0.3368 0.066 Uiso 1 1 calc R . .
C56 C -0.1261(2) 0.5753(2) 0.31526(10) 0.0338(6) Uani 1 1 d . . .
H56 H -0.1845 0.5399 0.3263 0.041 Uiso 1 1 calc R . .
C57 C -0.1379(4) 0.6838(3) 0.32354(14) 0.0629(11) Uani 1 1 d . . .
H57A H -0.0831 0.7192 0.3111 0.094 Uiso 1 1 calc R . .
H57B H -0.1312 0.6966 0.3599 0.094 Uiso 1 1 calc R . .
H57C H -0.2071 0.7054 0.3050 0.094 Uiso 1 1 calc R . .
C58 C -0.0616(4) 0.2980(4) 0.5063(2) 0.0894(18) Uani 1 1 d . . .
H58A H -0.0375 0.2303 0.5083 0.134 Uiso 1 1 calc R . .
H58B H -0.1226 0.3051 0.4782 0.134 Uiso 1 1 calc R . .
H58C H -0.0814 0.3160 0.5383 0.134 Uiso 1 1 calc R . .
N59 N 0.0227(2) 0.3618(2) 0.49784(11) 0.0428(6) Uani 1 1 d . . .
O60 O 0.0967(2) 0.3713(2) 0.53373(12) 0.0758(9) Uani 1 1 d . . .
O61 O 0.0152(3) 0.4002(3) 0.45696(12) 0.0889(11) Uani 1 1 d . . .
C62A C -0.0453(7) 1.2344(6) 0.1312(3) 0.078(2) Uiso 0.60 1 d PD D 1
H62A H -0.1202 1.2501 0.1249 0.117 Uiso 0.60 1 calc PR D 1
H62B H -0.0234 1.2280 0.0987 0.117 Uiso 0.60 1 calc PR D 1
H62C H -0.0050 1.2867 0.1512 0.117 Uiso 0.60 1 calc PR D 1
N63A N -0.0265(4) 1.1444(4) 0.15871(18) 0.0474(11) Uiso 0.60 1 d PD D 1
O64A O 0.0634(4) 1.1129(4) 0.1693(2) 0.0770(14) Uiso 0.60 1 d PD D 1
O65 O -0.0921(2) 1.0876(2) 0.17023(10) 0.0640(7) Uani 1 1 d D . .
C62B C 0.0328(8) 1.1958(10) 0.1531(5) 0.090(4) Uiso 0.40 1 d PD D 2
H62D H 0.0325 1.2607 0.1380 0.135 Uiso 0.40 1 calc PR D 2
H62E H 0.0650 1.1491 0.1335 0.135 Uiso 0.40 1 calc PR D 2
H62F H 0.0733 1.1976 0.1882 0.135 Uiso 0.40 1 calc PR D 2
N63B N -0.0802(5) 1.1644(5) 0.1528(2) 0.0377(14) Uiso 0.40 1 d PD D 2
O64B O -0.1469(6) 1.2146(6) 0.1322(3) 0.078(2) Uiso 0.40 1 d PD D 2

loop_
_atom_site_aniso_label
_atom_site_aniso_U_11
_atom_site_aniso_U_22
_atom_site_aniso_U_33
_atom_site_aniso_U_23
_atom_site_aniso_U_13
_atom_site_aniso_U_12
Fe1 0.01711(15) 0.01872(16) 0.01690(16) 0.00088(12) 0.00234(11) 0.00375(12)
N2 0.0226(9) 0.0206(10) 0.0175(9) -0.0002(7) 0.0026(7) 0.0050(7)
C3 0.0213(11) 0.0243(12) 0.0197(11) -0.0018(9) 0.0031(8) 0.0056(9)
C4 0.0264(12) 0.0299(13) 0.0244(12) 0.0016(10) 0.0029(9) 0.0106(10)
C5 0.0354(14) 0.0305(14) 0.0255(12) 0.0084(10) 0.0037(10) 0.0135(11)
C6 0.0348(13) 0.0261(13) 0.0232(12) 0.0069(10) 0.0088(10) 0.0064(10)
C7 0.0253(11) 0.0242(12) 0.0194(11) 0.0006(9) 0.0062(9) 0.0033(9)
C8 0.0211(10) 0.0213(11) 0.0196(10) -0.0027(9) 0.0021(8) 0.0046(9)
N9 0.0217(9) 0.0204(10) 0.0193(9) 0.0006(7) 0.0039(7) 0.0032(7)
N10 0.0250(10) 0.0217(10) 0.0258(10) 0.0038(8) 0.0062(8) 0.0018(8)
C11 0.0219(11) 0.0282(13) 0.0354(14) 0.0003(10) 0.0082(10) 0.0002(10)
C12 0.0197(11) 0.0289(13) 0.0298(12) -0.0017(10) 0.0045(9) 0.0048(9)
C13 0.0282(12) 0.0219(12) 0.0209(11) 0.0010(9) 0.0062(9) 0.0032(9)
N14 0.0204(9) 0.0234(10) 0.0208(9) -0.0002(8) 0.0039(7) 0.0033(8)
N15 0.0186(9) 0.0300(11) 0.0265(10) 0.0008(9) 0.0034(8) 0.0021(8)
C16 0.0233(12) 0.0358(14) 0.0300(13) -0.0005(11) 0.0060(10) -0.0035(10)
C17 0.0313(13) 0.0280(13) 0.0268(12) 0.0029(10) 0.0079(10) -0.0014(10)
N18 0.0163(8) 0.0230(10) 0.0231(10) 0.0035(8) 0.0045(7) 0.0018(7)
C19 0.0186(10) 0.0226(12) 0.0316(12) 0.0027(10) 0.0092(9) 0.0027(9)
C20 0.0260(12) 0.0240(13) 0.0442(15) 0.0093(11) 0.0102(11) 0.0086(10)
C21 0.0273(13) 0.0335(15) 0.0418(15) 0.0178(12) 0.0062(11) 0.0080(11)
C22 0.0240(12) 0.0392(15) 0.0279(13) 0.0133(11) 0.0031(10) 0.0035(11)
C23 0.0184(10) 0.0306(13) 0.0232(11) 0.0061(10) 0.0039(8) 0.0010(9)
C24 0.0219(11) 0.0218(12) 0.0312(12) -0.0005(10) 0.0095(9) 0.0039(9)
N25 0.0205(9) 0.0259(10) 0.0213(9) -0.0026(8) 0.0025(7) 0.0046(8)
N26 0.0286(11) 0.0357(12) 0.0223(10) -0.0068(9) -0.0003(8) 0.0063(9)
C27 0.0412(15) 0.0405(16) 0.0331(14) -0.0158(12) 0.0058(12) 0.0023(13)
C28 0.0414(15) 0.0273(14) 0.0414(16) -0.0091(12) 0.0136(12) 0.0037(12)
C29 0.0196(10) 0.0328(14) 0.0198(11) 0.0030(9) 0.0029(8) -0.0017(9)
N30 0.0195(9) 0.0229(10) 0.0222(9) -0.0014(8) 0.0038(7) 0.0010(8)
N31 0.0257(10) 0.0250(11) 0.0295(11) -0.0059(9) 0.0054(8) 0.0001(8)
C32 0.0319(13) 0.0400(16) 0.0294(13) -0.0118(12) 0.0045(11) -0.0037(12)
C33 0.0298(13) 0.0449(16) 0.0210(12) -0.0034(11) -0.0002(10) -0.0046(12)
B34 0.0302(16) 0.0391(19) 0.048(2) 0.0125(15) 0.0002(14) -0.0062(13)
F35 0.0262(8) 0.0507(11) 0.0664(12) 0.0277(9) 0.0071(8) -0.0009(7)
F36 0.0330(9) 0.0723(15) 0.0910(16) 0.0532(13) 0.0130(10) 0.0019(9)
F37 0.0312(9) 0.0724(15) 0.1011(18) 0.0537(14) 0.0121(10) 0.0101(10)
F38 0.202(4) 0.076(2) 0.093(2) -0.0341(18) 0.005(2) -0.027(2)
C44 0.078(3) 0.080(3) 0.085(3) -0.009(3) 0.017(3) -0.022(3)
C45 0.131(5) 0.148(6) 0.051(3) -0.001(3) 0.018(3) -0.055(4)
C46 0.067(2) 0.054(2) 0.064(2) 0.0009(19) 0.016(2) 0.0011(19)
O47 0.0631(16) 0.0576(16) 0.0471(14) 0.0077(12) -0.0014(12) -0.0011(13)
C48 0.074(3) 0.055(2) 0.0396(18) 0.0036(16) -0.0097(17) -0.0005(19)
C49 0.132(5) 0.074(3) 0.044(2) -0.006(2) 0.010(2) 0.013(3)
C50 0.089(3) 0.051(2) 0.070(3) 0.008(2) 0.012(2) 0.003(2)
C51 0.0463(17) 0.0391(17) 0.0446(17) -0.0100(13) 0.0168(14) -0.0062(13)
C52 0.0308(13) 0.0219(12) 0.0357(14) 0.0014(10) 0.0069(11) -0.0014(10)
C53 0.0330(14) 0.0396(17) 0.0473(17) -0.0013(13) 0.0081(12) -0.0025(12)
O54 0.0397(10) 0.0225(9) 0.0253(9) 0.0031(7) 0.0056(7) -0.0031(8)
C55 0.0410(16) 0.056(2) 0.0321(15) 0.0059(14) 0.0016(12) -0.0050(14)
C56 0.0422(15) 0.0328(15) 0.0267(13) 0.0035(11) 0.0079(11) -0.0007(12)
C57 0.110(3) 0.0380(19) 0.0385(18) -0.0070(15) 0.011(2) 0.008(2)
C58 0.061(3) 0.095(4) 0.096(3) 0.043(3) -0.021(2) -0.044(3)
N59 0.0380(14) 0.0408(15) 0.0488(15) -0.0065(12) 0.0072(11) -0.0096(11)
O60 0.0581(17) 0.084(2) 0.077(2) -0.0168(16) -0.0050(14) -0.0315(15)
O61 0.086(2) 0.120(3) 0.0632(19) 0.027(2) 0.0207(16) -0.019(2)
O65 0.0787(19) 0.0622(17) 0.0527(15) -0.0056(13) 0.0176(13) -0.0158(15)

loop_
_atom_type_symbol
_atom_type_description
_atom_type_scat_dispersion_real
_atom_type_scat_dispersion_imag
_atom_type_scat_source
C C 0.0033 0.0016 'International Tables Vol C Tables 4.2.6.8 and 6.1.1.4'
H H 0.0000 0.0000 'International Tables Vol C Tables 4.2.6.8 and 6.1.1.4'
B B 0.0013 0.0007 'International Tables Vol C Tables 4.2.6.8 and 6.1.1.4'
N N 0.0061 0.0033 'International Tables Vol C Tables 4.2.6.8 and 6.1.1.4'
F F 0.0171 0.0103 'International Tables Vol C Tables 4.2.6.8 and 6.1.1.4'
Fe Fe 0.3463 0.8444 'International Tables Vol C Tables 4.2.6.8 and 6.1.1.4'
O O 0.0106 0.0060 'International Tables Vol C Tables 4.2.6.8 and 6.1.1.4'

loop_
_geom_angle_atom_site_label_1
_geom_angle_atom_site_label_2
_geom_angle_atom_site_label_3
_geom_angle
N18 Fe1 N2 177.46(8)
N18 Fe1 N25 79.17(9)
N2 Fe1 N25 98.42(8)
N18 Fe1 N14 100.20(8)
N2 Fe1 N14 79.04(8)
N25 Fe1 N14 92.69(9)
N18 Fe1 N9 101.56(8)
N2 Fe1 N9 79.18(8)
N25 Fe1 N9 90.69(8)
N14 Fe1 N9 158.22(8)
N18 Fe1 N30 79.08(8)
N2 Fe1 N30 103.33(8)
N25 Fe1 N30 158.24(8)
N14 Fe1 N30 91.74(8)
N9 Fe1 N30 93.05(8)
C3 N2 C7 120.6(2)
C3 N2 Fe1 119.64(16)
C7 N2 Fe1 119.77(16)
N2 C3 C4 121.1(2)
N2 C3 C8 110.6(2)
C4 C3 C8 128.2(2)
C5 C4 C3 118.4(2)
C4 C5 C6 120.6(2)
C7 C6 C5 118.6(2)
N2 C7 C6 120.7(2)
N2 C7 C13 110.6(2)
C6 C7 C13 128.7(2)
N9 C8 C12 110.4(2)
N9 C8 C3 114.7(2)
C12 C8 C3 134.9(2)
N10 N9 C8 105.63(19)
N10 N9 Fe1 138.54(15)
C8 N9 Fe1 115.76(16)
N9 N10 C11 111.3(2)
N10 C11 C12 108.1(2)
C11 C12 C8 104.5(2)
N14 C13 C17 110.2(2)
N14 C13 C7 114.0(2)
C17 C13 C7 135.8(2)
N15 N14 C13 105.78(19)
N15 N14 Fe1 137.65(16)
C13 N14 Fe1 116.52(16)
N14 N15 C16 111.3(2)
N15 C16 C17 107.6(2)
C16 C17 C13 105.1(2)
C23 N18 C19 120.6(2)
C23 N18 Fe1 119.91(17)
C19 N18 Fe1 119.50(16)
N18 C19 C20 121.0(2)
N18 C19 C24 110.5(2)
C20 C19 C24 128.5(2)
C21 C20 C19 118.5(3)
C20 C21 C22 120.7(2)
C21 C22 C23 118.5(2)
N18 C23 C22 120.8(2)
N18 C23 C29 110.7(2)
C22 C23 C29 128.5(2)
N25 C24 C28 110.0(2)
N25 C24 C19 113.8(2)
C28 C24 C19 136.1(2)
N26 N25 C24 106.1(2)
N26 N25 Fe1 136.86(17)
C24 N25 Fe1 116.93(16)
N25 N26 C27 110.8(2)
N26 C27 C28 108.2(2)
C27 C28 C24 104.8(2)
N30 C29 C33 110.3(2)
N30 C29 C23 114.6(2)
C33 C29 C23 135.1(2)
N31 N30 C29 105.71(19)
N31 N30 Fe1 138.55(16)
C29 N30 Fe1 115.70(17)
N30 N31 C32 111.1(2)
N31 C32 C33 108.1(2)
C32 C33 C29 104.8(2)
F38 B34 F36 110.3(3)
F38 B34 F37 110.4(3)
F36 B34 F37 111.2(3)
F38 B34 F35 108.9(3)
F36 B34 F35 108.1(3)
F37 B34 F35 107.8(3)
F40A B39A F42A 112.2(11)
F40A B39A F43A 115.6(10)
F42A B39A F43A 110.9(10)
F40A B39A F41A 108.7(10)
F42A B39A F41A 96.8(9)
F43A B39A F41A 111.1(10)
F42B B39B F43B 116.7(11)
F42B B39B F40B 107.9(10)
F43B B39B F40B 106.4(10)
F42B B39B F41B 108.4(10)
F43B B39B F41B 109.2(10)
F40B B39B F41B 107.8(10)
F42C B39C F43C 102.8(13)
F42C B39C F40C 109.9(14)
F43C B39C F40C 113.6(14)
F42C B39C F41C 103.0(12)
F43C B39C F41C 113.0(14)
F40C B39C F41C 113.3(13)
O47 C46 C44 113.2(4)
O47 C46 C45 106.3(4)
C44 C46 C45 110.7(4)
C46 O47 C48 114.5(3)
O47 C48 C50 111.3(3)
O47 C48 C49 105.6(3)
C50 C48 C49 111.1(4)
O54 C52 C51 106.7(2)
O54 C52 C53 110.9(2)
C51 C52 C53 112.2(2)
C52 O54 C56 114.5(2)
O54 C56 C57 106.9(2)
O54 C56 C55 110.1(2)
C57 C56 C55 112.5(3)
O61 N59 O60 125.1(3)
O61 N59 C58 119.1(3)
O60 N59 C58 115.8(3)
O64A N63A O65 113.2(5)
O64A N63A C62A 118.3(6)
O65 N63A C62A 128.1(6)
O64B N63B O65 125.2(7)
O64B N63B C62B 117.4(8)
O65 N63B C62B 117.1(8)

loop_
_geom_bond_atom_site_label_1
_geom_bond_atom_site_label_2
_geom_bond_distance
Fe1 N18 1.939(2)
Fe1 N2 1.9394(19)
Fe1 N25 1.964(2)
Fe1 N14 1.980(2)
Fe1 N9 1.988(2)
Fe1 N30 1.996(2)
N2 C3 1.360(3)
N2 C7 1.362(3)
C3 C4 1.398(3)
C3 C8 1.458(3)
C4 C5 1.392(4)
C5 C6 1.399(4)
C6 C7 1.397(3)
C7 C13 1.462(3)
C8 N9 1.355(3)
C8 C12 1.414(3)
N9 N10 1.351(3)
N10 C11 1.355(3)
C11 C12 1.379(4)
C13 N14 1.358(3)
C13 C17 1.404(4)
N14 N15 1.349(3)
N15 C16 1.358(3)
C16 C17 1.380(4)
N18 C23 1.358(3)
N18 C19 1.361(3)
C19 C20 1.395(3)
C19 C24 1.461(4)
C20 C21 1.391(4)
C21 C22 1.393(4)
C22 C23 1.398(3)
C23 C29 1.461(4)
C24 N25 1.355(3)
C24 C28 1.413(4)
N25 N26 1.351(3)
N26 C27 1.358(4)
C27 C28 1.375(4)
C29 N30 1.355(3)
C29 C33 1.410(4)
N30 N31 1.353(3)
N31 C32 1.355(3)
C32 C33 1.376(4)
B34 F38 1.364(5)
B34 F36 1.378(4)
B34 F37 1.385(4)
B34 F35 1.404(4)
B39A F40A 1.350(13)
B39A F42A 1.360(14)
B39A F43A 1.403(13)
B39A F41A 1.435(13)
B39B F42B 1.352(13)
B39B F43B 1.367(12)
B39B F40B 1.413(15)
B39B F41B 1.423(13)
B39C F42C 1.372(18)
B39C F43C 1.381(17)
B39C F40C 1.399(17)
B39C F41C 1.433(17)
C44 C46 1.502(6)
C45 C46 1.523(6)
C46 O47 1.435(5)
O47 C48 1.445(4)
C48 C50 1.511(6)
C48 C49 1.516(6)
C51 C52 1.518(4)
C52 O54 1.453(3)
C52 C53 1.525(4)
O54 C56 1.454(3)
C55 C56 1.523(4)
C56 C57 1.518(4)
C58 N59 1.460(5)
N59 O61 1.206(4)
N59 O60 1.220(4)
C62A N63A 1.436(8)
N63A O64A 1.224(7)
N63A O65 1.245(5)
C62B N63B 1.534(11)
N63B O64B 1.155(9)
N63B O65 1.179(7)

loop_
_geom_hbond_atom_site_label_D
_geom_hbond_atom_site_label_H
_geom_hbond_atom_site_label_A
_geom_hbond_distance_DH
_geom_hbond_distance_HA
_geom_hbond_distance_DA
_geom_hbond_angle_DHA
N10 H10 O54 0.88 1.90 2.752(3) 163.0
N15 H15 F35 0.88 1.89 2.769(3) 175.0
N26 H26 F41B 0.88 1.97 2.849(5) 172.3
N26 H26 F41A 0.88 1.89 2.704(7) 152.8
N26 H26 F41C 0.88 2.12 2.948(8) 156.1
N31 H31 O65 0.88 2.18 3.037(4) 163.9
N31 H31 O64A 0.88 2.41 3.073(6) 132.8
